data_7718304
loop_
_publ_author_name
'Flores, Vincent J.'
'Girolami, Gregory S.'

_publ_section_title
;
 Synthesis, characterization, and thermal properties of volatile
 1,4-dialkyl-5-silatetrazolines: nitrogen-rich silicon heterocycles as
 possible CVD precursors for silicon nitride.
;
_journal_issue 23
_journal_name_full 'Dalton transactions (Cambridge, England : 2003)'
_journal_page_first 9399
_journal_page_last 9404
_journal_paper_doi 10.1039/d4dt03473b
_journal_volume 54
_journal_year 2025
_chemical_formula_moiety 'C16 H34 N6 Si'
_chemical_formula_sum 'C16 H34 N6 Si'
_chemical_formula_weight 338.58
_chemical_name_common 1,4-Di(tert-butyl)-1,4-diazabut-2-ene-1,4-diyl][1,4-di(iso-propyl)tetraaz-2-ene-1,4-diyl]silane
_chemical_name_systematic 6,9-Di-tert-butyl-1,4-di(iso-propyl)-1,2,3,4,6,9-hexaaza-5-silaspiro[4.4]nona-2,7-diene
_chemical_properties_physical Air-sensitive,Moisture-sensitive,Oxygen-sensitive
_space_group_crystal_system triclinic
_space_group_IT_number 1
_space_group_name_Hall 'P 1'
_space_group_name_H-M_alt 'P 1'
_atom_sites_solution_hydrogens geom
_atom_sites_solution_primary iterative
_audit_creation_date 2024-02-27
_audit_creation_method
;
Olex2 1.3
(compiled 2020.11.12 svn.r5f609507 for OlexSys, GUI svn.r6408)
;
_audit_update_record
;
2024-04-12 deposited with the CCDC.	2025-03-11 downloaded from the CCDC.
;
_cell_angle_alpha 93.0697(15)
_cell_angle_beta 97.2334(17)
_cell_angle_gamma 90.9204(16)
_cell_formula_units_Z 2
_cell_length_a 8.9917(4)
_cell_length_b 10.0564(4)
_cell_length_c 11.0337(4)
_cell_measurement_reflns_used 12553
_cell_measurement_temperature 100(2)
_cell_measurement_theta_max 26.40
_cell_measurement_theta_min 2.68
_cell_volume 988.09(7)
_computing_molecular_graphics 'Olex2 1.3 (Dolomanov et al., 2009)'
_computing_publication_material 'Olex2 1.3 (Dolomanov et al., 2009)'
_computing_structure_refinement 'SHELXL 2018/3 (Sheldrick, 2015)'
_computing_structure_solution 'olex2.solve 1.3 (Bourhis et al., 2015)'
_diffrn_ambient_temperature 100.0
_diffrn_measured_fraction_theta_full 0.999
_diffrn_measured_fraction_theta_max 0.999
_diffrn_measurement_device_type 'Bruker APEX-II CCD'
_diffrn_measurement_method '\f and \w scans'
_diffrn_radiation_type MoK\a
_diffrn_radiation_wavelength 0.71073
_diffrn_reflns_av_R_equivalents 0.0356
_diffrn_reflns_av_unetI/netI 0.0378
_diffrn_reflns_Laue_measured_fraction_full 0.999
_diffrn_reflns_Laue_measured_fraction_max 0.999
_diffrn_reflns_limit_h_max 11
_diffrn_reflns_limit_h_min -11
_diffrn_reflns_limit_k_max 12
_diffrn_reflns_limit_k_min -12
_diffrn_reflns_limit_l_max 13
_diffrn_reflns_limit_l_min -13
_diffrn_reflns_number 24544
_diffrn_reflns_point_group_measured_fraction_full 0.991
_diffrn_reflns_point_group_measured_fraction_max 0.989
_diffrn_reflns_theta_full 25.242
_diffrn_reflns_theta_max 26.435
_diffrn_reflns_theta_min 2.284
_diffrn_standards_number 0
_exptl_absorpt_coefficient_mu 0.128
_exptl_absorpt_correction_type none
_exptl_crystal_colour colourless
_exptl_crystal_colour_primary colourless
_exptl_crystal_density_diffrn 1.138
_exptl_crystal_description plate
_exptl_crystal_F_000 372
_exptl_crystal_size_max 0.154
_exptl_crystal_size_mid 0.083
_exptl_crystal_size_min 0.035
_refine_diff_density_max 0.283
_refine_diff_density_min -0.233
_refine_diff_density_rms 0.038
_refine_ls_abs_structure_details
;
 Refined as an inversion twin.
;
_refine_ls_abs_structure_Flack 0.48(12)
_refine_ls_extinction_method none
_refine_ls_goodness_of_fit_ref 1.031
_refine_ls_hydrogen_treatment constr
_refine_ls_matrix_type full
_refine_ls_number_parameters 436
_refine_ls_number_reflns 8049
_refine_ls_number_restraints 3
_refine_ls_restrained_S_all 1.031
_refine_ls_R_factor_all 0.0373
_refine_ls_R_factor_gt 0.0340
_refine_ls_shift/su_max 0.001
_refine_ls_shift/su_mean 0.000
_refine_ls_structure_factor_coef Fsqd
_refine_ls_weighting_details 'w=1/[\s^2^(Fo^2^)+(0.0393P)^2^+0.2668P] where P=(Fo^2^+2Fc^2^)/3'
_refine_ls_weighting_scheme calc
_refine_ls_wR_factor_gt 0.0811
_refine_ls_wR_factor_ref 0.0832
_reflns_Friedel_coverage 0.981
_reflns_Friedel_fraction_full 0.983
_reflns_Friedel_fraction_max 0.980
_reflns_number_gt 7539
_reflns_number_total 8049
_reflns_threshold_expression 'I > 2\s(I)'
_cod_data_source_file d4dt03473b2.cif
_cod_data_source_block isopropylsilatetrazene
_cod_depositor_comments 'Adding full bibliography for 7718302--7718304.cif.'
_cod_database_code 7718304
_shelx_shelxl_version_number 2018/3
_shelx_space_group_comment
;
The symmetry employed for this shelxl refinement is uniquely defined
by the following loop, which should always be used as a source of
symmetry information in preference to the above space-group names.
They are only intended as comments.
;
_shelx_estimated_absorpt_t_max 0.996
_shelx_estimated_absorpt_t_min 0.981
_olex2_refinement_description
;
1. Twinned data refinement
 Scales: 0.52(12)
 0.48(12)
2. Fixed Uiso
 At 1.2 times of:
  All C(H) groups
 At 1.5 times of:
  All C(H,H,H) groups
3.a Ternary CH refined with riding coordinates:
 C11(H11), C14(H14), C27(H27), C30(H30)
3.b Aromatic/amide H refined with riding coordinates:
 C1(H1), C2(H2), C17(H17), C18(H18)
3.c Idealised Me refined as rotating group:
 C4(H4A,H4B,H4C), C5(H5A,H5B,H5C), C6(H6A,H6B,H6C), C8(H8A,H8B,H8C), C9(H9A,
 H9B,H9C), C10(H10A,H10B,H10C), C12(H12A,H12B,H12C), C13(H13A,H13B,H13C),
 C15(H15A,H15B,H15C), C16(H16A,H16B,H16C), C20(H20A,H20B,H20C), C21(H21A,H21B,
 H21C), C22(H22A,H22B,H22C), C24(H24A,H24B,H24C), C25(H25A,H25B,H25C), C26(H26A,
 H26B,H26C), C28(H28A,H28B,H28C), C29(H29A,H29B,H29C), C31(H31A,H31B,H31C),
 C32(H32A,H32B,H32C)
;
_olex2_submission_special_instructions 'No special instructions were received'

loop_
_space_group_symop_operation_xyz
'x, y, z'

loop_
_atom_site_label
_atom_site_type_symbol
_atom_site_fract_x
_atom_site_fract_y
_atom_site_fract_z
_atom_site_U_iso_or_equiv
_atom_site_adp_type
_atom_site_occupancy
_atom_site_site_symmetry_order
_atom_site_calc_flag
_atom_site_refinement_flags_posn
_atom_site_refinement_flags_adp
_atom_site_refinement_flags_occupancy
_atom_site_disorder_assembly
_atom_site_disorder_group
Si1 Si 0.18981(7) 0.26513(6) 0.85966(6) 0.01130(17) Uani 1 1 d . . . . .
N1 N 0.0865(3) 0.3067(2) 0.7255(2) 0.0149(5) Uani 1 1 d . . . . .
N2 N 0.1060(3) 0.1107(2) 0.8553(2) 0.0126(5) Uani 1 1 d . . . . .
N3 N 0.1979(3) 0.3721(2) 0.9892(2) 0.0149(5) Uani 1 1 d . . . . .
N4 N 0.3409(3) 0.4150(3) 1.0351(2) 0.0185(6) Uani 1 1 d . . . . .
N5 N 0.4417(3) 0.3648(3) 0.9760(2) 0.0172(5) Uani 1 1 d . . . . .
N6 N 0.3833(3) 0.2797(2) 0.8789(2) 0.0143(5) Uani 1 1 d . . . . .
C1 C -0.0144(3) 0.2004(3) 0.6816(3) 0.0152(6) Uani 1 1 d . . . . .
H1 H -0.083280 0.203358 0.609101 0.018 Uiso 1 1 calc R U . . .
C2 C -0.0038(3) 0.0959(3) 0.7511(3) 0.0143(6) Uani 1 1 d . . . . .
H2 H -0.064956 0.017705 0.732465 0.017 Uiso 1 1 calc R U . . .
C3 C 0.0941(3) 0.4278(3) 0.6555(3) 0.0172(6) Uani 1 1 d . . . . .
C4 C 0.1884(4) 0.5339(3) 0.7348(3) 0.0268(7) Uani 1 1 d . . . . .
H4A H 0.140748 0.556636 0.808085 0.040 Uiso 1 1 calc R U . . .
H4B H 0.196741 0.613533 0.688490 0.040 Uiso 1 1 calc R U . . .
H4C H 0.288709 0.499846 0.759078 0.040 Uiso 1 1 calc R U . . .
C5 C -0.0642(4) 0.4806(3) 0.6208(3) 0.0348(8) Uani 1 1 d . . . . .
H5A H -0.125507 0.412538 0.569524 0.052 Uiso 1 1 calc R U . . .
H5B H -0.057814 0.561240 0.575552 0.052 Uiso 1 1 calc R U . . .
H5C H -0.110131 0.501511 0.695326 0.052 Uiso 1 1 calc R U . . .
C6 C 0.1643(4) 0.3943(3) 0.5384(3) 0.0253(6) Uani 1 1 d . . . . .
H6A H 0.266736 0.363928 0.559867 0.038 Uiso 1 1 calc R U . . .
H6B H 0.166467 0.473865 0.491061 0.038 Uiso 1 1 calc R U . . .
H6C H 0.104407 0.323647 0.489361 0.038 Uiso 1 1 calc R U . . .
C7 C 0.1328(4) -0.0009(3) 0.9371(3) 0.0168(6) Uani 1 1 d . . . . .
C8 C 0.2482(3) 0.0435(3) 1.0465(2) 0.0200(6) Uani 1 1 d . . . . .
H8A H 0.340798 0.073452 1.017056 0.030 Uiso 1 1 calc R U . . .
H8B H 0.269480 -0.031397 1.098748 0.030 Uiso 1 1 calc R U . . .
H8C H 0.208025 0.116926 1.093610 0.030 Uiso 1 1 calc R U . . .
C9 C -0.0128(4) -0.0418(4) 0.9854(3) 0.0314(9) Uani 1 1 d . . . . .
H9A H -0.050526 0.034539 1.030397 0.047 Uiso 1 1 calc R U . . .
H9B H 0.006809 -0.114801 1.040156 0.047 Uiso 1 1 calc R U . . .
H9C H -0.087821 -0.071190 0.916520 0.047 Uiso 1 1 calc R U . . .
C10 C 0.1941(5) -0.1188(3) 0.8669(3) 0.0310(9) Uani 1 1 d . . . . .
H10A H 0.120716 -0.147891 0.796767 0.047 Uiso 1 1 calc R U . . .
H10B H 0.212901 -0.192468 0.921086 0.047 Uiso 1 1 calc R U . . .
H10C H 0.288024 -0.091721 0.837809 0.047 Uiso 1 1 calc R U . . .
C11 C 0.0795(4) 0.4346(3) 1.0518(3) 0.0193(7) Uani 1 1 d . . . . .
H11 H 0.087089 0.533135 1.044677 0.023 Uiso 1 1 calc R U . . .
C12 C -0.0722(4) 0.3857(4) 0.9882(3) 0.0362(9) Uani 1 1 d . . . . .
H12A H -0.084466 0.412289 0.903440 0.054 Uiso 1 1 calc R U . . .
H12B H -0.151462 0.424672 1.031140 0.054 Uiso 1 1 calc R U . . .
H12C H -0.078801 0.288335 0.988885 0.054 Uiso 1 1 calc R U . . .
C13 C 0.0978(4) 0.4070(4) 1.1862(3) 0.0310(8) Uani 1 1 d . . . . .
H13A H 0.082870 0.311417 1.195107 0.047 Uiso 1 1 calc R U . . .
H13B H 0.023580 0.456781 1.226849 0.047 Uiso 1 1 calc R U . . .
H13C H 0.198945 0.434769 1.223642 0.047 Uiso 1 1 calc R U . . .
C14 C 0.4947(3) 0.2214(3) 0.8062(3) 0.0202(7) Uani 1 1 d . . . . .
H14 H 0.438940 0.162689 0.738980 0.024 Uiso 1 1 calc R U . . .
C15 C 0.5776(4) 0.3284(4) 0.7467(3) 0.0299(8) Uani 1 1 d . . . . .
H15A H 0.505239 0.379061 0.694636 0.045 Uiso 1 1 calc R U . . .
H15B H 0.648416 0.286323 0.696740 0.045 Uiso 1 1 calc R U . . .
H15C H 0.632373 0.388584 0.810317 0.045 Uiso 1 1 calc R U . . .
C16 C 0.6037(4) 0.1346(4) 0.8814(4) 0.0289(8) Uani 1 1 d . . . . .
H16A H 0.656159 0.188151 0.951093 0.043 Uiso 1 1 calc R U . . .
H16B H 0.676797 0.098765 0.830198 0.043 Uiso 1 1 calc R U . . .
H16C H 0.548370 0.060962 0.911288 0.043 Uiso 1 1 calc R U . . .
Si2 Si 0.49750(7) 0.89344(6) 0.36581(6) 0.01085(16) Uani 1 1 d . . . . .
N7 N 0.3069(3) 0.8730(2) 0.3621(2) 0.0125(5) Uani 1 1 d . . . . .
N8 N 0.5029(3) 0.7858(2) 0.2396(2) 0.0136(5) Uani 1 1 d . . . . .
N9 N 0.6128(3) 0.8677(2) 0.5003(2) 0.0136(5) Uani 1 1 d . . . . .
N10 N 0.7090(3) 0.9740(3) 0.5403(2) 0.0179(6) Uani 1 1 d . . . . .
N11 N 0.6918(3) 1.0723(3) 0.4727(2) 0.0170(6) Uani 1 1 d . . . . .
N12 N 0.5825(3) 1.0497(2) 0.3732(2) 0.0137(5) Uani 1 1 d . . . . .
C17 C 0.2535(3) 0.7750(3) 0.2688(3) 0.0145(6) Uani 1 1 d . . . . .
H17 H 0.151526 0.745683 0.253926 0.017 Uiso 1 1 calc R U . . .
C18 C 0.3578(3) 0.7275(3) 0.2039(3) 0.0152(6) Uani 1 1 d . . . . .
H18 H 0.337326 0.660650 0.139513 0.018 Uiso 1 1 calc R U . . .
C19 C 0.2007(3) 0.9366(3) 0.4383(3) 0.0132(6) Uani 1 1 d . . . . .
C20 C 0.2884(3) 1.0178(3) 0.5459(2) 0.0174(5) Uani 1 1 d . . . . .
H20A H 0.353842 0.958777 0.595361 0.026 Uiso 1 1 calc R U . . .
H20B H 0.218155 1.059705 0.596473 0.026 Uiso 1 1 calc R U . . .
H20C H 0.349463 1.086768 0.514927 0.026 Uiso 1 1 calc R U . . .
C21 C 0.0973(4) 1.0291(3) 0.3606(3) 0.0178(6) Uani 1 1 d . . . . .
H21A H 0.157414 1.101374 0.333509 0.027 Uiso 1 1 calc R U . . .
H21B H 0.023209 1.066804 0.409879 0.027 Uiso 1 1 calc R U . . .
H21C H 0.045565 0.978041 0.289027 0.027 Uiso 1 1 calc R U . . .
C22 C 0.1052(4) 0.8308(3) 0.4901(3) 0.0195(7) Uani 1 1 d . . . . .
H22A H 0.046066 0.778882 0.422590 0.029 Uiso 1 1 calc R U . . .
H22B H 0.037650 0.874630 0.542026 0.029 Uiso 1 1 calc R U . . .
H22C H 0.170938 0.771447 0.538810 0.029 Uiso 1 1 calc R U . . .
C23 C 0.6313(3) 0.7333(3) 0.1813(3) 0.0160(6) Uani 1 1 d . . . . .
C24 C 0.7711(4) 0.8175(4) 0.2290(3) 0.0296(8) Uani 1 1 d . . . . .
H24A H 0.757902 0.908623 0.202697 0.044 Uiso 1 1 calc R U . . .
H24B H 0.858303 0.779081 0.196305 0.044 Uiso 1 1 calc R U . . .
H24C H 0.786915 0.819020 0.318554 0.044 Uiso 1 1 calc R U . . .
C25 C 0.5998(4) 0.7409(4) 0.0418(3) 0.0306(8) Uani 1 1 d . . . . .
H25A H 0.513830 0.682446 0.010103 0.046 Uiso 1 1 calc R U . . .
H25B H 0.688109 0.712303 0.004476 0.046 Uiso 1 1 calc R U . . .
H25C H 0.577235 0.832810 0.021806 0.046 Uiso 1 1 calc R U . . .
C26 C 0.6582(3) 0.5892(3) 0.2129(3) 0.0253(6) Uani 1 1 d . . . . .
H26A H 0.677603 0.584478 0.301998 0.038 Uiso 1 1 calc R U . . .
H26B H 0.744948 0.556246 0.175818 0.038 Uiso 1 1 calc R U . . .
H26C H 0.569310 0.534286 0.181341 0.038 Uiso 1 1 calc R U . . .
C27 C 0.6394(3) 0.7477(3) 0.5699(3) 0.0193(7) Uani 1 1 d . . . . .
H27 H 0.737524 0.710234 0.553049 0.023 Uiso 1 1 calc R U . . .
C28 C 0.5162(4) 0.6440(3) 0.5270(3) 0.0267(8) Uani 1 1 d . . . . .
H28A H 0.420245 0.676381 0.548611 0.040 Uiso 1 1 calc R U . . .
H28B H 0.539803 0.560652 0.566711 0.040 Uiso 1 1 calc R U . . .
H28C H 0.509319 0.628053 0.438044 0.040 Uiso 1 1 calc R U . . .
C29 C 0.6465(5) 0.7789(3) 0.7071(3) 0.0424(9) Uani 1 1 d . . . . .
H29A H 0.724955 0.846825 0.733430 0.064 Uiso 1 1 calc R U . . .
H29B H 0.669540 0.697765 0.750555 0.064 Uiso 1 1 calc R U . . .
H29C H 0.549573 0.812145 0.725700 0.064 Uiso 1 1 calc R U . . .
C30 C 0.5597(4) 1.1611(3) 0.2928(3) 0.0172(7) Uani 1 1 d . . . . .
H30 H 0.489783 1.129067 0.218896 0.021 Uiso 1 1 calc R U . . .
C31 C 0.4871(4) 1.2783(3) 0.3538(4) 0.0308(9) Uani 1 1 d . . . . .
H31A H 0.391238 1.248956 0.378031 0.046 Uiso 1 1 calc R U . . .
H31B H 0.469797 1.348992 0.296211 0.046 Uiso 1 1 calc R U . . .
H31C H 0.553634 1.312352 0.426422 0.046 Uiso 1 1 calc R U . . .
C32 C 0.7056(4) 1.2073(4) 0.2490(4) 0.0323(9) Uani 1 1 d . . . . .
H32A H 0.774669 1.243785 0.319203 0.049 Uiso 1 1 calc R U . . .
H32B H 0.684236 1.276221 0.190178 0.049 Uiso 1 1 calc R U . . .
H32C H 0.751634 1.131493 0.209708 0.049 Uiso 1 1 calc R U . . .

loop_
_atom_site_aniso_label
_atom_site_aniso_U_11
_atom_site_aniso_U_22
_atom_site_aniso_U_33
_atom_site_aniso_U_23
_atom_site_aniso_U_13
_atom_site_aniso_U_12
Si1 0.0112(4) 0.0116(4) 0.0110(4) -0.0005(3) 0.0014(3) -0.0004(3)
N1 0.0161(13) 0.0140(12) 0.0145(12) 0.0001(9) 0.0019(10) 0.0002(10)
N2 0.0123(13) 0.0121(12) 0.0133(12) 0.0023(10) 0.0007(10) -0.0010(10)
N3 0.0124(12) 0.0166(12) 0.0153(12) -0.0046(10) 0.0031(10) -0.0005(10)
N4 0.0169(13) 0.0186(13) 0.0191(13) -0.0032(10) 0.0005(10) -0.0041(10)
N5 0.0154(12) 0.0165(13) 0.0189(12) -0.0031(10) 0.0015(10) -0.0032(10)
N6 0.0135(13) 0.0142(12) 0.0144(12) -0.0028(10) 0.0008(10) -0.0018(10)
C1 0.0125(14) 0.0205(15) 0.0127(13) -0.0004(11) 0.0023(11) 0.0015(12)
C2 0.0085(14) 0.0184(15) 0.0150(14) -0.0039(12) 0.0005(11) -0.0020(12)
C3 0.0187(15) 0.0156(13) 0.0184(14) 0.0068(11) 0.0033(11) 0.0053(11)
C4 0.042(2) 0.0146(14) 0.0250(17) 0.0044(12) 0.0091(14) 0.0011(13)
C5 0.0283(17) 0.0309(17) 0.047(2) 0.0192(15) 0.0047(14) 0.0130(13)
C6 0.0353(17) 0.0233(15) 0.0187(14) 0.0058(11) 0.0069(12) 0.0010(12)
C7 0.0195(16) 0.0138(15) 0.0171(15) 0.0048(12) 0.0015(12) -0.0017(12)
C8 0.0237(14) 0.0177(13) 0.0181(13) 0.0054(10) -0.0003(11) -0.0004(11)
C9 0.025(2) 0.044(2) 0.0262(18) 0.0165(16) -0.0002(15) -0.0109(17)
C10 0.054(2) 0.0175(18) 0.0196(17) 0.0006(13) -0.0038(16) 0.0073(17)
C11 0.0188(15) 0.0199(15) 0.0191(15) -0.0043(12) 0.0038(12) 0.0025(12)
C12 0.0183(16) 0.056(2) 0.0323(18) -0.0212(17) 0.0068(13) 0.0014(16)
C13 0.0278(19) 0.046(2) 0.0211(17) -0.0004(16) 0.0118(14) 0.0111(17)
C14 0.0127(15) 0.0251(16) 0.0216(15) -0.0048(12) 0.0012(12) -0.0052(12)
C15 0.0197(18) 0.045(2) 0.0287(19) 0.0137(17) 0.0094(14) 0.0059(16)
C16 0.0188(17) 0.0230(17) 0.048(2) 0.0059(15) 0.0149(15) 0.0058(13)
Si2 0.0102(4) 0.0103(4) 0.0118(4) -0.0008(3) 0.0010(3) -0.0005(3)
N7 0.0103(12) 0.0137(12) 0.0134(11) -0.0021(9) 0.0020(9) -0.0010(9)
N8 0.0115(12) 0.0127(12) 0.0162(12) -0.0020(10) 0.0016(10) -0.0016(9)
N9 0.0130(12) 0.0120(12) 0.0151(12) 0.0033(9) -0.0020(9) 0.0006(9)
N10 0.0162(13) 0.0177(13) 0.0180(13) -0.0014(10) -0.0038(10) -0.0039(10)
N11 0.0176(14) 0.0172(13) 0.0152(13) 0.0002(10) -0.0016(10) -0.0017(11)
N12 0.0141(13) 0.0128(13) 0.0129(12) -0.0010(10) -0.0022(10) -0.0020(10)
C17 0.0126(14) 0.0129(13) 0.0169(14) 0.0003(11) -0.0019(11) -0.0029(10)
C18 0.0171(15) 0.0119(13) 0.0157(14) -0.0024(11) 0.0006(11) -0.0016(11)
C19 0.0122(14) 0.0151(14) 0.0135(13) 0.0004(11) 0.0057(11) 0.0050(11)
C20 0.0166(12) 0.0216(13) 0.0140(12) -0.0018(10) 0.0028(10) 0.0031(10)
C21 0.0181(15) 0.0193(15) 0.0159(14) 0.0003(12) 0.0011(12) 0.0034(12)
C22 0.0182(16) 0.0198(16) 0.0221(16) 0.0033(13) 0.0083(12) -0.0007(13)
C23 0.0145(14) 0.0163(15) 0.0178(15) -0.0044(11) 0.0066(11) 0.0016(11)
C24 0.0158(15) 0.0317(18) 0.042(2) -0.0139(15) 0.0117(14) -0.0034(13)
C25 0.030(2) 0.043(2) 0.0202(17) 0.0043(16) 0.0080(15) 0.0033(17)
C26 0.0227(15) 0.0202(14) 0.0338(16) 0.0006(12) 0.0070(12) 0.0069(11)
C27 0.0176(15) 0.0180(14) 0.0224(15) 0.0065(12) 0.0008(11) 0.0021(11)
C28 0.0385(19) 0.0206(16) 0.0213(16) 0.0072(12) 0.0027(14) -0.0020(14)
C29 0.071(3) 0.0319(18) 0.0203(16) 0.0115(14) -0.0114(16) -0.0102(17)
C30 0.0201(17) 0.0128(15) 0.0172(15) 0.0014(12) -0.0027(12) -0.0038(12)
C31 0.034(2) 0.0184(18) 0.044(2) 0.0101(16) 0.0182(17) 0.0096(15)
C32 0.036(2) 0.0253(19) 0.041(2) 0.0135(16) 0.0189(17) 0.0042(16)

loop_
_atom_type_symbol
_atom_type_description
_atom_type_scat_dispersion_real
_atom_type_scat_dispersion_imag
_atom_type_scat_source
C C 0.0033 0.0016 'International Tables Vol C Tables 4.2.6.8 and 6.1.1.4'
H H 0.0000 0.0000 'International Tables Vol C Tables 4.2.6.8 and 6.1.1.4'
N N 0.0061 0.0033 'International Tables Vol C Tables 4.2.6.8 and 6.1.1.4'
Si Si 0.0817 0.0704 'International Tables Vol C Tables 4.2.6.8 and 6.1.1.4'

loop_
_exptl_crystal_face_index_h
_exptl_crystal_face_index_k
_exptl_crystal_face_index_l
_exptl_crystal_face_perp_dist
0.00 -1.00 0.00 0.0380
0.00 1.00 0.00 0.0410
-1.00 0.00 0.00 0.0130
1.00 0.00 0.00 0.0170
0.00 0.00 -1.00 0.0380
0.00 0.00 1.00 0.0740
1.00 -1.00 1.00 0.0350

loop_
_geom_angle_atom_site_label_1
_geom_angle_atom_site_label_2
_geom_angle_atom_site_label_3
_geom_angle
_geom_angle_site_symmetry_1
_geom_angle_site_symmetry_3
_geom_angle_publ_flag
N1 Si1 N3 119.79(13) . . ?
N1 Si1 N6 120.81(13) . . ?
N2 Si1 N1 93.19(12) . . ?
N2 Si1 N3 120.84(12) . . ?
N2 Si1 N6 119.47(12) . . ?
N6 Si1 N3 85.80(12) . . ?
C1 N1 Si1 109.3(2) . . ?
C1 N1 C3 120.6(2) . . ?
C3 N1 Si1 130.1(2) . . ?
C2 N2 Si1 109.13(19) . . ?
C2 N2 C7 119.7(2) . . ?
C7 N2 Si1 131.2(2) . . ?
N4 N3 Si1 113.7(2) . . ?
N4 N3 C11 114.2(2) . . ?
C11 N3 Si1 131.7(2) . . ?
N5 N4 N3 113.4(2) . . ?
N4 N5 N6 112.8(2) . . ?
N5 N6 Si1 114.1(2) . . ?
N5 N6 C14 115.0(2) . . ?
C14 N6 Si1 130.8(2) . . ?
N1 C1 H1 123.1 . . ?
C2 C1 N1 113.8(3) . . ?
C2 C1 H1 123.1 . . ?
N2 C2 H2 122.7 . . ?
C1 C2 N2 114.5(3) . . ?
C1 C2 H2 122.7 . . ?
N1 C3 C4 108.8(2) . . ?
N1 C3 C5 110.1(3) . . ?
N1 C3 C6 109.6(2) . . ?
C4 C3 C5 109.1(3) . . ?
C4 C3 C6 110.2(3) . . ?
C6 C3 C5 109.0(3) . . ?
C3 C4 H4A 109.5 . . ?
C3 C4 H4B 109.5 . . ?
C3 C4 H4C 109.5 . . ?
H4A C4 H4B 109.5 . . ?
H4A C4 H4C 109.5 . . ?
H4B C4 H4C 109.5 . . ?
C3 C5 H5A 109.5 . . ?
C3 C5 H5B 109.5 . . ?
C3 C5 H5C 109.5 . . ?
H5A C5 H5B 109.5 . . ?
H5A C5 H5C 109.5 . . ?
H5B C5 H5C 109.5 . . ?
C3 C6 H6A 109.5 . . ?
C3 C6 H6B 109.5 . . ?
C3 C6 H6C 109.5 . . ?
H6A C6 H6B 109.5 . . ?
H6A C6 H6C 109.5 . . ?
H6B C6 H6C 109.5 . . ?
N2 C7 C8 109.3(2) . . ?
N2 C7 C9 110.4(3) . . ?
N2 C7 C10 109.3(3) . . ?
C8 C7 C9 108.4(3) . . ?
C10 C7 C8 109.0(3) . . ?
C10 C7 C9 110.4(3) . . ?
C7 C8 H8A 109.5 . . ?
C7 C8 H8B 109.5 . . ?
C7 C8 H8C 109.5 . . ?
H8A C8 H8B 109.5 . . ?
H8A C8 H8C 109.5 . . ?
H8B C8 H8C 109.5 . . ?
C7 C9 H9A 109.5 . . ?
C7 C9 H9B 109.5 . . ?
C7 C9 H9C 109.5 . . ?
H9A C9 H9B 109.5 . . ?
H9A C9 H9C 109.5 . . ?
H9B C9 H9C 109.5 . . ?
C7 C10 H10A 109.5 . . ?
C7 C10 H10B 109.5 . . ?
C7 C10 H10C 109.5 . . ?
H10A C10 H10B 109.5 . . ?
H10A C10 H10C 109.5 . . ?
H10B C10 H10C 109.5 . . ?
N3 C11 H11 108.3 . . ?
N3 C11 C12 109.1(3) . . ?
N3 C11 C13 111.4(3) . . ?
C12 C11 H11 108.3 . . ?
C13 C11 H11 108.3 . . ?
C13 C11 C12 111.4(3) . . ?
C11 C12 H12A 109.5 . . ?
C11 C12 H12B 109.5 . . ?
C11 C12 H12C 109.5 . . ?
H12A C12 H12B 109.5 . . ?
H12A C12 H12C 109.5 . . ?
H12B C12 H12C 109.5 . . ?
C11 C13 H13A 109.5 . . ?
C11 C13 H13B 109.5 . . ?
C11 C13 H13C 109.5 . . ?
H13A C13 H13B 109.5 . . ?
H13A C13 H13C 109.5 . . ?
H13B C13 H13C 109.5 . . ?
N6 C14 H14 107.4 . . ?
N6 C14 C15 111.4(3) . . ?
N6 C14 C16 111.9(3) . . ?
C15 C14 H14 107.4 . . ?
C16 C14 H14 107.4 . . ?
C16 C14 C15 111.1(3) . . ?
C14 C15 H15A 109.5 . . ?
C14 C15 H15B 109.5 . . ?
C14 C15 H15C 109.5 . . ?
H15A C15 H15B 109.5 . . ?
H15A C15 H15C 109.5 . . ?
H15B C15 H15C 109.5 . . ?
C14 C16 H16A 109.5 . . ?
C14 C16 H16B 109.5 . . ?
C14 C16 H16C 109.5 . . ?
H16A C16 H16B 109.5 . . ?
H16A C16 H16C 109.5 . . ?
H16B C16 H16C 109.5 . . ?
N7 Si2 N8 92.96(12) . . ?
N7 Si2 N9 119.05(12) . . ?
N7 Si2 N12 121.75(12) . . ?
N8 Si2 N9 119.65(13) . . ?
N8 Si2 N12 120.44(12) . . ?
N12 Si2 N9 86.04(12) . . ?
C17 N7 Si2 109.2(2) . . ?
C17 N7 C19 119.7(2) . . ?
C19 N7 Si2 131.1(2) . . ?
C18 N8 Si2 109.2(2) . . ?
C18 N8 C23 119.0(2) . . ?
C23 N8 Si2 131.0(2) . . ?
N10 N9 Si2 113.70(19) . . ?
N10 N9 C27 114.5(2) . . ?
C27 N9 Si2 131.3(2) . . ?
N11 N10 N9 113.2(2) . . ?
N10 N11 N12 113.3(2) . . ?
N11 N12 Si2 113.67(19) . . ?
N11 N12 C30 114.9(2) . . ?
C30 N12 Si2 131.4(2) . . ?
N7 C17 H17 122.8 . . ?
C18 C17 N7 114.5(3) . . ?
C18 C17 H17 122.8 . . ?
N8 C18 H18 123.0 . . ?
C17 C18 N8 113.9(3) . . ?
C17 C18 H18 123.0 . . ?
N7 C19 C20 109.4(2) . . ?
N7 C19 C21 109.7(2) . . ?
N7 C19 C22 110.6(2) . . ?
C20 C19 C21 109.6(2) . . ?
C20 C19 C22 108.0(2) . . ?
C22 C19 C21 109.4(2) . . ?
C19 C20 H20A 109.5 . . ?
C19 C20 H20B 109.5 . . ?
C19 C20 H20C 109.5 . . ?
H20A C20 H20B 109.5 . . ?
H20A C20 H20C 109.5 . . ?
H20B C20 H20C 109.5 . . ?
C19 C21 H21A 109.5 . . ?
C19 C21 H21B 109.5 . . ?
C19 C21 H21C 109.5 . . ?
H21A C21 H21B 109.5 . . ?
H21A C21 H21C 109.5 . . ?
H21B C21 H21C 109.5 . . ?
C19 C22 H22A 109.5 . . ?
C19 C22 H22B 109.5 . . ?
C19 C22 H22C 109.5 . . ?
H22A C22 H22B 109.5 . . ?
H22A C22 H22C 109.5 . . ?
H22B C22 H22C 109.5 . . ?
N8 C23 C24 108.8(2) . . ?
N8 C23 C25 110.0(3) . . ?
N8 C23 C26 110.1(2) . . ?
C24 C23 C25 109.2(3) . . ?
C24 C23 C26 109.1(3) . . ?
C26 C23 C25 109.6(3) . . ?
C23 C24 H24A 109.5 . . ?
C23 C24 H24B 109.5 . . ?
C23 C24 H24C 109.5 . . ?
H24A C24 H24B 109.5 . . ?
H24A C24 H24C 109.5 . . ?
H24B C24 H24C 109.5 . . ?
C23 C25 H25A 109.5 . . ?
C23 C25 H25B 109.5 . . ?
C23 C25 H25C 109.5 . . ?
H25A C25 H25B 109.5 . . ?
H25A C25 H25C 109.5 . . ?
H25B C25 H25C 109.5 . . ?
C23 C26 H26A 109.5 . . ?
C23 C26 H26B 109.5 . . ?
C23 C26 H26C 109.5 . . ?
H26A C26 H26B 109.5 . . ?
H26A C26 H26C 109.5 . . ?
H26B C26 H26C 109.5 . . ?
N9 C27 H27 108.4 . . ?
N9 C27 C28 109.5(2) . . ?
N9 C27 C29 111.8(3) . . ?
C28 C27 H27 108.4 . . ?
C29 C27 H27 108.4 . . ?
C29 C27 C28 110.2(3) . . ?
C27 C28 H28A 109.5 . . ?
C27 C28 H28B 109.5 . . ?
C27 C28 H28C 109.5 . . ?
H28A C28 H28B 109.5 . . ?
H28A C28 H28C 109.5 . . ?
H28B C28 H28C 109.5 . . ?
C27 C29 H29A 109.5 . . ?
C27 C29 H29B 109.5 . . ?
C27 C29 H29C 109.5 . . ?
H29A C29 H29B 109.5 . . ?
H29A C29 H29C 109.5 . . ?
H29B C29 H29C 109.5 . . ?
N12 C30 H30 107.6 . . ?
N12 C30 C31 111.8(3) . . ?
N12 C30 C32 112.1(3) . . ?
C31 C30 H30 107.6 . . ?
C31 C30 C32 109.9(3) . . ?
C32 C30 H30 107.6 . . ?
C30 C31 H31A 109.5 . . ?
C30 C31 H31B 109.5 . . ?
C30 C31 H31C 109.5 . . ?
H31A C31 H31B 109.5 . . ?
H31A C31 H31C 109.5 . . ?
H31B C31 H31C 109.5 . . ?
C30 C32 H32A 109.5 . . ?
C30 C32 H32B 109.5 . . ?
C30 C32 H32C 109.5 . . ?
H32A C32 H32B 109.5 . . ?
H32A C32 H32C 109.5 . . ?
H32B C32 H32C 109.5 . . ?

loop_
_geom_bond_atom_site_label_1
_geom_bond_atom_site_label_2
_geom_bond_distance
_geom_bond_site_symmetry_2
_geom_bond_publ_flag
Si1 N1 1.721(3) . ?
Si1 N2 1.711(3) . ?
Si1 N3 1.736(3) . ?
Si1 N6 1.729(3) . ?
N1 C1 1.415(4) . ?
N1 C3 1.482(4) . ?
N2 C2 1.417(4) . ?
N2 C7 1.482(4) . ?
N3 N4 1.375(4) . ?
N3 C11 1.472(4) . ?
N4 N5 1.277(4) . ?
N5 N6 1.379(3) . ?
N6 C14 1.470(4) . ?
C1 H1 0.9500 . ?
C1 C2 1.332(4) . ?
C2 H2 0.9500 . ?
C3 C4 1.518(5) . ?
C3 C5 1.537(4) . ?
C3 C6 1.532(4) . ?
C4 H4A 0.9800 . ?
C4 H4B 0.9800 . ?
C4 H4C 0.9800 . ?
C5 H5A 0.9800 . ?
C5 H5B 0.9800 . ?
C5 H5C 0.9800 . ?
C6 H6A 0.9800 . ?
C6 H6B 0.9800 . ?
C6 H6C 0.9800 . ?
C7 C8 1.531(4) . ?
C7 C9 1.533(5) . ?
C7 C10 1.530(5) . ?
C8 H8A 0.9800 . ?
C8 H8B 0.9800 . ?
C8 H8C 0.9800 . ?
C9 H9A 0.9800 . ?
C9 H9B 0.9800 . ?
C9 H9C 0.9800 . ?
C10 H10A 0.9800 . ?
C10 H10B 0.9800 . ?
C10 H10C 0.9800 . ?
C11 H11 1.0000 . ?
C11 C12 1.515(5) . ?
C11 C13 1.512(5) . ?
C12 H12A 0.9800 . ?
C12 H12B 0.9800 . ?
C12 H12C 0.9800 . ?
C13 H13A 0.9800 . ?
C13 H13B 0.9800 . ?
C13 H13C 0.9800 . ?
C14 H14 1.0000 . ?
C14 C15 1.523(5) . ?
C14 C16 1.520(5) . ?
C15 H15A 0.9800 . ?
C15 H15B 0.9800 . ?
C15 H15C 0.9800 . ?
C16 H16A 0.9800 . ?
C16 H16B 0.9800 . ?
C16 H16C 0.9800 . ?
Si2 N7 1.717(2) . ?
Si2 N8 1.723(3) . ?
Si2 N9 1.734(2) . ?
Si2 N12 1.730(3) . ?
N7 C17 1.420(4) . ?
N7 C19 1.480(4) . ?
N8 C18 1.422(4) . ?
N8 C23 1.482(4) . ?
N9 N10 1.382(3) . ?
N9 C27 1.472(4) . ?
N10 N11 1.270(4) . ?
N11 N12 1.385(3) . ?
N12 C30 1.467(4) . ?
C17 H17 0.9500 . ?
C17 C18 1.330(4) . ?
C18 H18 0.9500 . ?
C19 C20 1.529(4) . ?
C19 C21 1.542(4) . ?
C19 C22 1.535(4) . ?
C20 H20A 0.9800 . ?
C20 H20B 0.9800 . ?
C20 H20C 0.9800 . ?
C21 H21A 0.9800 . ?
C21 H21B 0.9800 . ?
C21 H21C 0.9800 . ?
C22 H22A 0.9800 . ?
C22 H22B 0.9800 . ?
C22 H22C 0.9800 . ?
C23 C24 1.525(4) . ?
C23 C25 1.536(5) . ?
C23 C26 1.525(4) . ?
C24 H24A 0.9800 . ?
C24 H24B 0.9800 . ?
C24 H24C 0.9800 . ?
C25 H25A 0.9800 . ?
C25 H25B 0.9800 . ?
C25 H25C 0.9800 . ?
C26 H26A 0.9800 . ?
C26 H26B 0.9800 . ?
C26 H26C 0.9800 . ?
C27 H27 1.0000 . ?
C27 C28 1.522(4) . ?
C27 C29 1.522(4) . ?
C28 H28A 0.9800 . ?
C28 H28B 0.9800 . ?
C28 H28C 0.9800 . ?
C29 H29A 0.9800 . ?
C29 H29B 0.9800 . ?
C29 H29C 0.9800 . ?
C30 H30 1.0000 . ?
C30 C31 1.523(5) . ?
C30 C32 1.528(5) . ?
C31 H31A 0.9800 . ?
C31 H31B 0.9800 . ?
C31 H31C 0.9800 . ?
C32 H32A 0.9800 . ?
C32 H32B 0.9800 . ?
C32 H32C 0.9800 . ?

loop_
_geom_torsion_atom_site_label_1
_geom_torsion_atom_site_label_2
_geom_torsion_atom_site_label_3
_geom_torsion_atom_site_label_4
_geom_torsion
_geom_torsion_site_symmetry_1
_geom_torsion_site_symmetry_2
_geom_torsion_site_symmetry_3
_geom_torsion_site_symmetry_4
_geom_torsion_publ_flag
Si1 N1 C1 C2 -1.1(3) . . . . ?
Si1 N1 C3 C4 -13.0(4) . . . . ?
Si1 N1 C3 C5 -132.5(3) . . . . ?
Si1 N1 C3 C6 107.6(3) . . . . ?
Si1 N2 C2 C1 1.3(3) . . . . ?
Si1 N2 C7 C8 5.4(4) . . . . ?
Si1 N2 C7 C9 124.5(3) . . . . ?
Si1 N2 C7 C10 -114.0(3) . . . . ?
Si1 N3 N4 N5 -2.1(3) . . . . ?
Si1 N3 C11 C12 3.1(4) . . . . ?
Si1 N3 C11 C13 126.5(3) . . . . ?
Si1 N6 C14 C15 114.6(3) . . . . ?
Si1 N6 C14 C16 -120.3(3) . . . . ?
N1 Si1 N2 C2 -1.6(2) . . . . ?
N1 Si1 N2 C7 177.0(3) . . . . ?
N1 Si1 N3 N4 -121.1(2) . . . . ?
N1 Si1 N3 C11 52.4(3) . . . . ?
N1 Si1 N6 N5 120.4(2) . . . . ?
N1 Si1 N6 C14 -56.5(3) . . . . ?
N1 C1 C2 N2 -0.1(4) . . . . ?
N2 Si1 N1 C1 1.5(2) . . . . ?
N2 Si1 N1 C3 -176.3(3) . . . . ?
N2 Si1 N3 N4 124.3(2) . . . . ?
N2 Si1 N3 C11 -62.2(3) . . . . ?
N2 Si1 N6 N5 -125.3(2) . . . . ?
N2 Si1 N6 C14 57.8(3) . . . . ?
N3 Si1 N1 C1 -127.0(2) . . . . ?
N3 Si1 N1 C3 55.1(3) . . . . ?
N3 Si1 N2 C2 126.2(2) . . . . ?
N3 Si1 N2 C7 -55.2(3) . . . . ?
N3 Si1 N6 N5 -2.0(2) . . . . ?
N3 Si1 N6 C14 -179.0(3) . . . . ?
N3 N4 N5 N6 0.5(4) . . . . ?
N4 N3 C11 C12 176.6(3) . . . . ?
N4 N3 C11 C13 -60.1(4) . . . . ?
N4 N5 N6 Si1 1.3(3) . . . . ?
N4 N5 N6 C14 178.8(3) . . . . ?
N5 N6 C14 C15 -62.3(4) . . . . ?
N5 N6 C14 C16 62.8(4) . . . . ?
N6 Si1 N1 C1 128.9(2) . . . . ?
N6 Si1 N1 C3 -49.0(3) . . . . ?
N6 Si1 N2 C2 -129.9(2) . . . . ?
N6 Si1 N2 C7 48.7(3) . . . . ?
N6 Si1 N3 N4 2.2(2) . . . . ?
N6 Si1 N3 C11 175.7(3) . . . . ?
C1 N1 C3 C4 169.4(3) . . . . ?
C1 N1 C3 C5 49.8(4) . . . . ?
C1 N1 C3 C6 -70.0(3) . . . . ?
C2 N2 C7 C8 -176.2(2) . . . . ?
C2 N2 C7 C9 -57.1(4) . . . . ?
C2 N2 C7 C10 64.5(4) . . . . ?
C3 N1 C1 C2 177.0(3) . . . . ?
C7 N2 C2 C1 -177.5(3) . . . . ?
C11 N3 N4 N5 -176.7(3) . . . . ?
Si2 N7 C17 C18 -3.0(3) . . . . ?
Si2 N7 C19 C20 -9.2(4) . . . . ?
Si2 N7 C19 C21 111.1(3) . . . . ?
Si2 N7 C19 C22 -128.1(3) . . . . ?
Si2 N8 C18 C17 4.3(3) . . . . ?
Si2 N8 C23 C24 -15.2(4) . . . . ?
Si2 N8 C23 C25 -134.8(3) . . . . ?
Si2 N8 C23 C26 104.3(3) . . . . ?
Si2 N9 N10 N11 1.9(3) . . . . ?
Si2 N9 C27 C28 -15.4(4) . . . . ?
Si2 N9 C27 C29 -137.9(3) . . . . ?
Si2 N12 C30 C31 110.5(3) . . . . ?
Si2 N12 C30 C32 -125.6(3) . . . . ?
N7 Si2 N8 C18 -5.0(2) . . . . ?
N7 Si2 N8 C23 -174.2(3) . . . . ?
N7 Si2 N9 N10 -126.0(2) . . . . ?
N7 Si2 N9 C27 62.9(3) . . . . ?
N7 Si2 N12 N11 123.0(2) . . . . ?
N7 Si2 N12 C30 -57.4(3) . . . . ?
N7 C17 C18 N8 -0.9(4) . . . . ?
N8 Si2 N7 C17 4.6(2) . . . . ?
N8 Si2 N7 C19 -176.7(3) . . . . ?
N8 Si2 N9 N10 121.4(2) . . . . ?
N8 Si2 N9 C27 -49.7(3) . . . . ?
N8 Si2 N12 N11 -121.3(2) . . . . ?
N8 Si2 N12 C30 58.3(3) . . . . ?
N9 Si2 N7 C17 -122.0(2) . . . . ?
N9 Si2 N7 C19 56.8(3) . . . . ?
N9 Si2 N8 C18 121.1(2) . . . . ?
N9 Si2 N8 C23 -48.1(3) . . . . ?
N9 Si2 N12 N11 1.0(2) . . . . ?
N9 Si2 N12 C30 -179.4(3) . . . . ?
N9 N10 N11 N12 -1.1(4) . . . . ?
N10 N9 C27 C28 173.6(3) . . . . ?
N10 N9 C27 C29 51.2(4) . . . . ?
N10 N11 N12 Si2 -0.2(3) . . . . ?
N10 N11 N12 C30 -179.8(3) . . . . ?
N11 N12 C30 C31 -70.0(3) . . . . ?
N11 N12 C30 C32 54.0(4) . . . . ?
N12 Si2 N7 C17 133.51(19) . . . . ?
N12 Si2 N7 C19 -47.8(3) . . . . ?
N12 Si2 N8 C18 -134.92(19) . . . . ?
N12 Si2 N8 C23 55.9(3) . . . . ?
N12 Si2 N9 N10 -1.6(2) . . . . ?
N12 Si2 N9 C27 -172.7(3) . . . . ?
C17 N7 C19 C20 169.5(2) . . . . ?
C17 N7 C19 C21 -70.3(3) . . . . ?
C17 N7 C19 C22 50.5(3) . . . . ?
C18 N8 C23 C24 176.5(3) . . . . ?
C18 N8 C23 C25 56.9(4) . . . . ?
C18 N8 C23 C26 -64.0(3) . . . . ?
C19 N7 C17 C18 178.1(3) . . . . ?
C23 N8 C18 C17 174.9(3) . . . . ?
C27 N9 N10 N11 174.6(3) . . . . ?

loop_
_twin_individual_id
_twin_individual_mass_fraction_refined
1 0.52(12)
2 0.48(12)
